data_4331999
loop_
_publ_author_name
'Kennedy, Alan R.'
'Kirkhouse, Jennifer B. A.'
'Whyte, Lynda'

_publ_section_title
;
 Supramolecuar Motifs in s-Block Metal-Bound Sulfonated Monoazo
 Dyes:&#x00A0; The Case of Orange G
;
_journal_issue 7
_journal_name_full 'Inorganic Chemistry'
_journal_page_first 2965
_journal_page_last 2971
_journal_paper_doi 10.1021/ic0520115
_journal_volume 45
_journal_year 2006
_chemical_formula_sum 'C16 H20 Ag2 N2 O12 S2'
_chemical_formula_weight 712.20
_chemical_name_systematic
;
 ?
;
_space_group_IT_number 2
_symmetry_cell_setting triclinic
_symmetry_space_group_name_Hall '-P 1'
_symmetry_space_group_name_H-M 'P -1'
_atom_sites_solution_hydrogens geom
_atom_sites_solution_primary direct
_atom_sites_solution_secondary difmap
_audit_creation_method SHELXL-97
_cell_angle_alpha 106.435(1)
_cell_angle_beta 102.805(1)
_cell_angle_gamma 108.338(1)
_cell_formula_units_Z 2
_cell_length_a 8.8702(9)
_cell_length_b 10.6780(8)
_cell_length_c 13.2722(9)
_cell_measurement_temperature 150(2)
_cell_volume 1075.81(15)
_computing_data_collection 'Bruker software'
_computing_structure_refinement 'SHELXL-97 (Sheldrick, 1997)'
_computing_structure_solution Shelxs
_diffrn_ambient_temperature 150(2)
_diffrn_measured_fraction_theta_full 0.936
_diffrn_measured_fraction_theta_max 0.875
_diffrn_measurement_device_type 'Bruker APEX'
_diffrn_measurement_method 'narrow frames'
_diffrn_radiation_monochromator Si111
_diffrn_radiation_source 'Station 16.2, Daresbury SRS'
_diffrn_radiation_type synchrotron
_diffrn_radiation_wavelength 0.84660
_diffrn_reflns_av_R_equivalents 0.0226
_diffrn_reflns_av_sigmaI/netI 0.0344
_diffrn_reflns_limit_h_max 11
_diffrn_reflns_limit_h_min -11
_diffrn_reflns_limit_k_max 13
_diffrn_reflns_limit_k_min -13
_diffrn_reflns_limit_l_max 16
_diffrn_reflns_limit_l_min -16
_diffrn_reflns_number 7487
_diffrn_reflns_theta_full 30.00
_diffrn_reflns_theta_max 33.17
_diffrn_reflns_theta_min 4.06
_diffrn_standards_number 0
_exptl_absorpt_coefficient_mu 3.131
_exptl_absorpt_correction_type multi-scan
_exptl_absorpt_process_details SADABS
_exptl_crystal_colour red
_exptl_crystal_density_diffrn 2.199
_exptl_crystal_density_method 'not measured'
_exptl_crystal_description chip
_exptl_crystal_F_000 704
_exptl_crystal_size_max 0.030
_exptl_crystal_size_mid 0.010
_exptl_crystal_size_min 0.005
_refine_diff_density_max 1.821
_refine_diff_density_min -1.644
_refine_diff_density_rms 0.183
_refine_ls_extinction_coef 0.0075(17)
_refine_ls_extinction_expression Fc^*^=kFc[1+0.001xFc^2^\l^3^/sin(2\q)]^-1/4^
_refine_ls_extinction_method SHELXL
_refine_ls_goodness_of_fit_ref 1.031
_refine_ls_hydrogen_treatment mixed
_refine_ls_matrix_type full
_refine_ls_number_parameters 320
_refine_ls_number_reflns 4262
_refine_ls_number_restraints 0
_refine_ls_restrained_S_all 1.031
_refine_ls_R_factor_all 0.0452
_refine_ls_R_factor_gt 0.0442
_refine_ls_shift/su_max 0.001
_refine_ls_shift/su_mean 0.000
_refine_ls_structure_factor_coef Fsqd
_refine_ls_weighting_details 'calc w=1/[\s^2^(Fo^2^)+(0.0911P)^2^+1.5132P] where P=(Fo^2^+2Fc^2^)/3'
_refine_ls_weighting_scheme calc
_refine_ls_wR_factor_gt 0.1171
_refine_ls_wR_factor_ref 0.1185
_reflns_number_gt 4071
_reflns_number_total 4262
_reflns_threshold_expression I>2\s(I)
_cod_data_source_file ic0520115sup1.cif
_cod_data_source_block sad
_cod_original_sg_symbol_H-M P-1
_cod_database_code 4331999

loop_
_symmetry_equiv_pos_as_xyz
'x, y, z'
'-x, -y, -z'

loop_
_atom_site_label
_atom_site_type_symbol
_atom_site_fract_x
_atom_site_fract_y
_atom_site_fract_z
_atom_site_U_iso_or_equiv
_atom_site_adp_type
_atom_site_occupancy
_atom_site_symmetry_multiplicity
_atom_site_calc_flag
_atom_site_refinement_flags
Ag1 Ag 0.50626(3) 0.49572(3) 0.83589(2) 0.01608(14) Uani 1 1 d .
Ag2 Ag 0.98401(3) 0.68379(3) 0.93296(2) 0.01276(14) Uani 1 1 d .
S1 S 0.22406(10) 0.23701(8) 0.90938(6) 0.00714(19) Uani 1 1 d .
S2 S 0.39169(9) -0.13735(8) 0.64572(6) 0.00491(18) Uani 1 1 d .
O1 O 0.5419(3) -0.0272(2) 0.73983(19) 0.0107(5) Uani 1 1 d .
O2 O 0.4123(3) -0.1406(3) 0.53993(19) 0.0105(5) Uani 1 1 d .
O1W O 0.4367(3) 0.7051(3) 0.8621(2) 0.0138(5) Uani 1 1 d .
H1W H 0.5503 0.7830 0.9106 0.021 Uiso 1 1 d R
H2W H 0.4134 0.7213 0.7849 0.021 Uiso 1 1 d R
O3 O 0.3451(3) -0.2743(2) 0.65832(19) 0.0093(5) Uani 1 1 d .
O2W O 0.7401(3) 0.4425(3) 0.8558(2) 0.0111(5) Uani 1 1 d .
O4 O 0.3937(3) 0.3391(2) 0.9332(2) 0.0132(5) Uani 1 1 d .
O3W O 1.1923(3) 0.5851(3) 0.9428(2) 0.0133(5) Uani 1 1 d .
H5W H 1.2731 0.6261 0.9214 0.020 Uiso 1 1 d R
H6W H 1.1871 0.5021 0.9213 0.020 Uiso 1 1 d R
O4W O 0.7045(3) 0.2108(3) 0.6891(2) 0.0173(5) Uani 1 1 d .
H7W H 0.6574 0.1837 0.6073 0.026 Uiso 1 1 d R
O5 O 0.2215(3) 0.1655(3) 0.9886(2) 0.0145(5) Uani 1 1 d .
O6 O 0.0980(3) 0.2982(3) 0.9019(2) 0.0138(5) Uani 1 1 d .
O7 O -0.2516(3) -0.4182(3) 0.3092(2) 0.0147(5) Uani 1 1 d .
O5W O 1.2379(10) 0.9152(5) 1.0289(6) 0.0175(19) Uiso 0.59(3) 1 d P
O6W O 1.1972(15) 0.9253(9) 1.0486(9) 0.022(3) Uiso 0.41(3) 1 d P
N1 N 0.0750(3) -0.3421(3) 0.4557(2) 0.0058(5) Uani 1 1 d .
N2 N 0.0080(3) -0.4613(3) 0.3695(2) 0.0072(5) Uani 1 1 d .
C1 C -0.0169(4) -0.2653(3) 0.4745(3) 0.0052(6) Uani 1 1 d .
C2 C -0.1864(4) -0.3075(3) 0.3985(3) 0.0076(6) Uani 1 1 d .
C3 C -0.2810(4) -0.2238(3) 0.4266(3) 0.0089(6) Uani 1 1 d .
H3 H -0.3913 -0.2504 0.3773 0.011 Uiso 1 1 calc R
C4 C -0.2143(4) -0.1081(3) 0.5222(3) 0.0082(6) Uani 1 1 d .
H4 H -0.2799 -0.0553 0.5395 0.010 Uiso 1 1 calc R
C4A C -0.0464(4) -0.0614(3) 0.5995(3) 0.0061(6) Uani 1 1 d .
C5 C 0.0062(4) 0.0567(3) 0.6987(3) 0.0070(6) Uani 1 1 d .
H5 H -0.0654 0.1049 0.7118 0.008 Uiso 1 1 calc R
C6 C 0.1621(4) 0.1020(3) 0.7768(2) 0.0057(6) Uani 1 1 d .
C7 C 0.2728(4) 0.0374(3) 0.7554(3) 0.0074(6) Uani 1 1 d .
H7 H 0.3823 0.0730 0.8090 0.009 Uiso 1 1 calc R
C8 C 0.2241(4) -0.0782(3) 0.6566(2) 0.0050(6) Uani 1 1 d .
C8A C 0.0581(4) -0.1354(3) 0.5763(2) 0.0036(5) Uani 1 1 d .
C9 C 0.0984(4) -0.5448(3) 0.3418(2) 0.0058(6) Uani 1 1 d .
C10 C 0.2731(4) -0.4950(3) 0.3928(3) 0.0092(6) Uani 1 1 d .
H10 H 0.3359 -0.4027 0.4502 0.011 Uiso 1 1 calc R
C11 C 0.3528(4) -0.5841(4) 0.3573(3) 0.0109(6) Uani 1 1 d .
H11 H 0.4716 -0.5514 0.3904 0.013 Uiso 1 1 calc R
C12 C 0.2617(4) -0.7195(4) 0.2746(3) 0.0104(6) Uani 1 1 d .
H12 H 0.3184 -0.7785 0.2517 0.013 Uiso 1 1 calc R
C13 C 0.0870(4) -0.7694(3) 0.2248(3) 0.0093(6) Uani 1 1 d .
H13 H 0.0248 -0.8623 0.1682 0.011 Uiso 1 1 calc R
C14 C 0.0038(4) -0.6819(3) 0.2585(3) 0.0066(6) Uani 1 1 d .
H14 H -0.1151 -0.7149 0.2255 0.008 Uiso 1 1 calc R
H1N H -0.103(7) -0.494(6) 0.329(4) 0.028(13) Uiso 1 1 d .
H4W H 0.738(6) 0.365(5) 0.804(4) 0.021(12) Uiso 1 1 d .
H3W H 0.759(8) 0.417(7) 0.921(6) 0.047(16) Uiso 1 1 d .

loop_
_atom_site_aniso_label
_atom_site_aniso_U_11
_atom_site_aniso_U_22
_atom_site_aniso_U_33
_atom_site_aniso_U_23
_atom_site_aniso_U_13
_atom_site_aniso_U_12
Ag1 0.01122(19) 0.01674(19) 0.01531(19) 0.00457(13) -0.00338(12) 0.00623(13)
Ag2 0.01426(19) 0.01348(19) 0.01068(19) 0.00452(12) 0.00553(12) 0.00498(13)
S1 0.0099(4) 0.0050(3) 0.0032(3) -0.0009(3) 0.0004(3) 0.0023(3)
S2 0.0038(3) 0.0058(4) 0.0034(4) 0.0009(3) -0.0010(3) 0.0020(3)
O1 0.0033(10) 0.0128(11) 0.0093(11) -0.0003(9) -0.0041(9) 0.0030(9)
O2 0.0073(11) 0.0163(12) 0.0081(11) 0.0052(9) 0.0036(9) 0.0039(10)
O1W 0.0126(12) 0.0143(11) 0.0104(11) 0.0056(10) 0.0014(9) 0.0012(10)
O3 0.0125(11) 0.0103(11) 0.0086(11) 0.0066(9) 0.0021(9) 0.0074(9)
O2W 0.0128(12) 0.0112(11) 0.0091(11) 0.0036(10) 0.0023(9) 0.0061(10)
O4 0.0130(12) 0.0089(11) 0.0091(11) 0.0005(9) -0.0004(9) -0.0011(10)
O3W 0.0157(12) 0.0120(11) 0.0149(12) 0.0081(10) 0.0059(10) 0.0060(10)
O4W 0.0254(14) 0.0136(12) 0.0084(11) 0.0029(10) 0.0031(10) 0.0055(11)
O5 0.0214(13) 0.0133(12) 0.0068(11) 0.0048(10) 0.0029(10) 0.0051(10)
O6 0.0148(12) 0.0118(11) 0.0122(12) 0.0004(9) 0.0018(10) 0.0079(10)
O7 0.0111(12) 0.0110(11) 0.0114(12) -0.0046(10) -0.0060(9) 0.0061(10)
N1 0.0065(12) 0.0065(12) 0.0044(12) 0.0020(10) 0.0018(10) 0.0027(10)
N2 0.0064(12) 0.0062(12) 0.0055(12) -0.0006(10) -0.0015(10) 0.0030(10)
C1 0.0043(14) 0.0049(13) 0.0047(14) 0.0008(11) -0.0007(11) 0.0022(11)
C2 0.0053(14) 0.0085(14) 0.0077(14) 0.0040(12) -0.0001(12) 0.0019(12)
C3 0.0049(14) 0.0085(14) 0.0109(15) 0.0037(12) -0.0006(12) 0.0020(12)
C4 0.0058(14) 0.0105(15) 0.0090(15) 0.0041(12) 0.0024(12) 0.0040(12)
C4A 0.0061(14) 0.0070(14) 0.0067(14) 0.0045(12) 0.0020(11) 0.0029(12)
C5 0.0071(14) 0.0085(14) 0.0065(14) 0.0028(12) 0.0029(12) 0.0042(12)
C6 0.0093(15) 0.0040(13) 0.0041(13) 0.0018(11) 0.0023(11) 0.0029(12)
C7 0.0070(14) 0.0082(14) 0.0044(14) 0.0018(12) -0.0002(11) 0.0019(12)
C8 0.0074(14) 0.0044(13) 0.0034(13) 0.0018(11) 0.0020(11) 0.0023(11)
C8A 0.0045(13) 0.0032(13) 0.0014(13) 0.0014(11) -0.0010(11) 0.0003(11)
C9 0.0090(15) 0.0063(14) 0.0033(13) 0.0022(11) 0.0029(11) 0.0038(12)
C10 0.0079(15) 0.0089(14) 0.0065(14) 0.0009(12) -0.0013(12) 0.0025(12)
C11 0.0089(15) 0.0164(16) 0.0092(15) 0.0066(13) 0.0014(12) 0.0070(13)
C12 0.0144(16) 0.0133(16) 0.0110(16) 0.0081(13) 0.0063(13) 0.0104(14)
C13 0.0148(16) 0.0054(13) 0.0074(14) 0.0025(12) 0.0040(12) 0.0037(12)
C14 0.0066(14) 0.0078(14) 0.0059(14) 0.0054(12) 0.0013(11) 0.0017(12)

loop_
_atom_type_symbol
_atom_type_description
_atom_type_scat_dispersion_real
_atom_type_scat_dispersion_imag
_atom_type_scat_source
Ag Ag -0.5420 1.5105 'International Tables Vol C Tables 4.2.6.8 and 6.1.1.4'
S S 0.1639 0.1757 'International Tables Vol C Tables 4.2.6.8 and 6.1.1.4'
O O 0.0161 0.0089 'International Tables Vol C Tables 4.2.6.8 and 6.1.1.4'
N N 0.0094 0.0049 'International Tables Vol C Tables 4.2.6.8 and 6.1.1.4'
C C 0.0050 0.0024 'International Tables Vol C Tables 4.2.6.8 and 6.1.1.4'
H H 0.0000 0.0000 'International Tables Vol C Tables 4.2.6.8 and 6.1.1.4'

loop_
_geom_angle_atom_site_label_1
_geom_angle_atom_site_label_2
_geom_angle_atom_site_label_3
_geom_angle
_geom_angle_site_symmetry_1
_geom_angle_site_symmetry_3
O2W Ag1 O7 135.17(9) . 2_556
O2W Ag1 O1W 139.10(9) . .
O7 Ag1 O1W 74.77(8) 2_556 .
O2W Ag1 O4 90.68(9) . .
O7 Ag1 O4 96.74(9) 2_556 .
O1W Ag1 O4 116.15(8) . .
O3W Ag2 O6 108.44(8) . 2_667
O3W Ag2 O6W 92.1(3) . .
O6 Ag2 O6W 84.2(4) 2_667 .
O3W Ag2 O5W 83.0(2) . .
O6 Ag2 O5W 94.1(2) 2_667 .
O6W Ag2 O5W 11.8(2) . .
O3W Ag2 O2W 93.44(8) . .
O6 Ag2 O2W 81.45(8) 2_667 .
O6W Ag2 O2W 165.6(4) . .
O5W Ag2 O2W 173.11(13) . .
O3W Ag2 C13 118.66(9) . 2_656
O6 Ag2 C13 132.58(9) 2_667 2_656
O6W Ag2 C13 88.7(2) . 2_656
O5W Ag2 C13 86.62(14) . 2_656
O2W Ag2 C13 100.27(9) . 2_656
O3W Ag2 C14 87.97(9) . 2_656
O6 Ag2 C14 163.33(9) 2_667 2_656
O6W Ag2 C14 98.5(3) . 2_656
O5W Ag2 C14 90.8(2) . 2_656
O2W Ag2 C14 94.95(9) . 2_656
C13 Ag2 C14 31.83(10) 2_656 2_656
O4 S1 O6 113.42(15) . .
O4 S1 O5 111.18(15) . .
O6 S1 O5 111.93(15) . .
O4 S1 C6 107.87(14) . .
O6 S1 C6 105.98(15) . .
O5 S1 C6 105.96(14) . .
O2 S2 O3 115.09(14) . .
O2 S2 O1 110.91(14) . .
O3 S2 O1 111.04(13) . .
O2 S2 C8 107.02(14) . .
O3 S2 C8 107.44(14) . .
O1 S2 C8 104.67(14) . .
Ag1 O1W H1W 100.2 . .
Ag1 O1W H2W 108.6 . .
H1W O1W H2W 103.8 . .
Ag1 O2W Ag2 103.70(9) . .
Ag1 O2W H4W 121(3) . .
Ag2 O2W H4W 122(3) . .
Ag1 O2W H3W 108(3) . .
Ag2 O2W H3W 99(4) . .
H4W O2W H3W 100(5) . .
S1 O4 Ag1 131.30(14) . .
Ag2 O3W H5W 112.8 . .
Ag2 O3W H6W 133.6 . .
H5W O3W H6W 100.1 . .
S1 O6 Ag2 107.43(13) . 2_667
C2 O7 Ag1 127.7(2) . 2_556
O6W O5W Ag2 78.3(12) . .
O5W O6W Ag2 89.9(12) . .
N2 N1 C1 118.8(3) . .
N1 N2 C9 122.1(3) . .
N1 N2 H1N 119(3) . .
C9 N2 H1N 119(3) . .
N1 C1 C2 122.3(3) . .
N1 C1 C8A 117.7(3) . .
C2 C1 C8A 120.1(3) . .
O7 C2 C3 120.0(3) . .
O7 C2 C1 120.7(3) . .
C3 C2 C1 119.3(3) . .
C4 C3 C2 120.4(3) . .
C4 C3 H3 119.8 . .
C2 C3 H3 119.8 . .
C3 C4 C4A 122.2(3) . .
C3 C4 H4 118.9 . .
C4A C4 H4 118.9 . .
C5 C4A C8A 122.0(3) . .
C5 C4A C4 117.0(3) . .
C8A C4A C4 121.0(3) . .
C6 C5 C4A 119.3(3) . .
C6 C5 H5 120.4 . .
C4A C5 H5 120.4 . .
C5 C6 C7 120.8(3) . .
C5 C6 S1 120.9(2) . .
C7 C6 S1 118.3(2) . .
C8 C7 C6 120.6(3) . .
C8 C7 H7 119.7 . .
C6 C7 H7 119.7 . .
C7 C8 C8A 120.4(3) . .
C7 C8 S2 112.3(2) . .
C8A C8 S2 127.3(2) . .
C4A C8A C8 116.7(3) . .
C4A C8A C1 116.8(3) . .
C8 C8A C1 126.4(3) . .
C10 C9 C14 121.4(3) . .
C10 C9 N2 122.4(3) . .
C14 C9 N2 116.2(3) . .
C11 C10 C9 118.3(3) . .
C11 C10 H10 120.8 . .
C9 C10 H10 120.8 . .
C12 C11 C10 121.2(3) . .
C12 C11 H11 119.4 . .
C10 C11 H11 119.4 . .
C11 C12 C13 120.3(3) . .
C11 C12 H12 119.8 . .
C13 C12 H12 119.8 . .
C12 C13 C14 119.7(3) . .
C12 C13 Ag2 110.7(2) . 2_656
C14 C13 Ag2 74.78(18) . 2_656
C12 C13 H13 120.2 . .
C14 C13 H13 120.2 . .
Ag2 C13 H13 84.8 2_656 .
C13 C14 C9 119.1(3) . .
C13 C14 Ag2 73.38(18) . 2_656
C9 C14 Ag2 111.0(2) . 2_656
C13 C14 H14 120.4 . .
C9 C14 H14 120.4 . .
Ag2 C14 H14 85.9 2_656 .

loop_
_geom_bond_atom_site_label_1
_geom_bond_atom_site_label_2
_geom_bond_distance
_geom_bond_site_symmetry_2
Ag1 O2W 2.298(2) .
Ag1 O7 2.343(2) 2_556
Ag1 O1W 2.455(3) .
Ag1 O4 2.492(2) .
Ag2 O3W 2.396(2) .
Ag2 O6 2.435(2) 2_667
Ag2 O6W 2.447(8) .
Ag2 O5W 2.499(5) .
Ag2 O2W 2.526(3) .
Ag2 C13 2.545(3) 2_656
Ag2 C14 2.562(3) 2_656
S1 O4 1.454(3) .
S1 O6 1.460(2) .
S1 O5 1.464(2) .
S1 C6 1.764(3) .
S2 O2 1.448(2) .
S2 O3 1.458(2) .
S2 O1 1.471(2) .
S2 C8 1.807(3) .
O1W H1W 1.0018 .
O1W H2W 1.0729 .
O2W H4W 0.91(5) .
O2W H3W 0.97(7) .
O3W H5W 0.8659 .
O3W H6W 0.8334 .
O4W H7W 0.9916 .
O6 Ag2 2.435(2) 2_667
O7 C2 1.269(4) .
O7 Ag1 2.343(2) 2_556
O5W O6W 0.510(9) .
N1 N2 1.297(4) .
N1 C1 1.340(4) .
N2 C9 1.403(4) .
N2 H1N 0.91(5) .
C1 C2 1.458(4) .
C1 C8A 1.467(4) .
C2 C3 1.436(4) .
C3 C4 1.344(5) .
C3 H3 0.9500 .
C4 C4A 1.444(4) .
C4 H4 0.9500 .
C4A C5 1.400(4) .
C4A C8A 1.423(4) .
C5 C6 1.372(4) .
C5 H5 0.9500 .
C6 C7 1.400(4) .
C7 C8 1.388(4) .
C7 H7 0.9500 .
C8 C8A 1.431(4) .
C9 C10 1.398(4) .
C9 C14 1.403(4) .
C10 C11 1.394(4) .
C10 H10 0.9500 .
C11 C12 1.386(5) .
C11 H11 0.9500 .
C12 C13 1.396(5) .
C12 H12 0.9500 .
C13 C14 1.401(4) .
C13 Ag2 2.545(3) 2_656
C13 H13 0.9500 .
C14 Ag2 2.562(3) 2_656
C14 H14 0.9500 .

loop_
_geom_torsion_atom_site_label_1
_geom_torsion_atom_site_label_2
_geom_torsion_atom_site_label_3
_geom_torsion_atom_site_label_4
_geom_torsion
_geom_torsion_site_symmetry_1
_geom_torsion_site_symmetry_4
O7 Ag1 O2W Ag2 128.48(11) 2_556 .
O1W Ag1 O2W Ag2 2.15(17) . .
O4 Ag1 O2W Ag2 -131.24(9) . .
O3W Ag2 O2W Ag1 179.42(9) . .
O6 Ag2 O2W Ag1 71.28(10) 2_667 .
O6W Ag2 O2W Ag1 66.9(10) . .
O5W Ag2 O2W Ag1 121(2) . .
C13 Ag2 O2W Ag1 -60.64(11) 2_656 .
C14 Ag2 O2W Ag1 -92.32(10) 2_656 .
O6 S1 O4 Ag1 -55.2(2) . .
O5 S1 O4 Ag1 177.63(16) . .
C6 S1 O4 Ag1 61.9(2) . .
O2W Ag1 O4 S1 -137.63(19) . .
O7 Ag1 O4 S1 -1.93(19) 2_556 .
O1W Ag1 O4 S1 74.4(2) . .
O4 S1 O6 Ag2 -108.52(14) . 2_667
O5 S1 O6 Ag2 18.26(17) . 2_667
C6 S1 O6 Ag2 133.32(13) . 2_667
O3W Ag2 O5W O6W -140.8(12) . .
O6 Ag2 O5W O6W -32.7(12) 2_667 .
O2W Ag2 O5W O6W -82(2) . .
C13 Ag2 O5W O6W 99.7(12) 2_656 .
C14 Ag2 O5W O6W 131.3(12) 2_656 .
O3W Ag2 O6W O5W 38.9(12) . .
O6 Ag2 O6W O5W 147.2(12) 2_667 .
O2W Ag2 O6W O5W 151.5(10) . .
C13 Ag2 O6W O5W -79.8(12) 2_656 .
C14 Ag2 O6W O5W -49.4(12) 2_656 .
C1 N1 N2 C9 177.4(3) . .
N2 N1 C1 C2 -3.0(4) . .
N2 N1 C1 C8A 176.3(3) . .
Ag1 O7 C2 C3 8.5(4) 2_556 .
Ag1 O7 C2 C1 -172.6(2) 2_556 .
N1 C1 C2 O7 -1.9(5) . .
C8A C1 C2 O7 178.8(3) . .
N1 C1 C2 C3 177.0(3) . .
C8A C1 C2 C3 -2.3(4) . .
O7 C2 C3 C4 178.6(3) . .
C1 C2 C3 C4 -0.4(5) . .
C2 C3 C4 C4A 1.0(5) . .
C3 C4 C4A C5 -177.1(3) . .
C3 C4 C4A C8A 1.2(5) . .
C8A C4A C5 C6 -0.7(5) . .
C4 C4A C5 C6 177.5(3) . .
C4A C5 C6 C7 4.0(5) . .
C4A C5 C6 S1 -172.8(2) . .
O4 S1 C6 C5 -133.1(3) . .
O6 S1 C6 C5 -11.3(3) . .
O5 S1 C6 C5 107.7(3) . .
O4 S1 C6 C7 50.0(3) . .
O6 S1 C6 C7 171.8(2) . .
O5 S1 C6 C7 -69.1(3) . .
C5 C6 C7 C8 -2.9(5) . .
S1 C6 C7 C8 174.0(2) . .
C6 C7 C8 C8A -1.7(5) . .
C6 C7 C8 S2 177.3(2) . .
O2 S2 C8 C7 -126.7(2) . .
O3 S2 C8 C7 109.2(2) . .
O1 S2 C8 C7 -9.0(3) . .
O2 S2 C8 C8A 52.2(3) . .
O3 S2 C8 C8A -71.9(3) . .
O1 S2 C8 C8A 169.9(3) . .
C5 C4A C8A C8 -3.6(4) . .
C4 C4A C8A C8 178.2(3) . .
C5 C4A C8A C1 174.5(3) . .
C4 C4A C8A C1 -3.7(4) . .
C7 C8 C8A C4A 4.7(4) . .
S2 C8 C8A C4A -174.1(2) . .
C7 C8 C8A C1 -173.2(3) . .
S2 C8 C8A C1 8.0(5) . .
N1 C1 C8A C4A -175.1(3) . .
C2 C1 C8A C4A 4.2(4) . .
N1 C1 C8A C8 2.8(5) . .
C2 C1 C8A C8 -177.9(3) . .
N1 N2 C9 C10 -11.2(5) . .
N1 N2 C9 C14 169.5(3) . .
C14 C9 C10 C11 1.3(5) . .
N2 C9 C10 C11 -178.0(3) . .
C9 C10 C11 C12 -0.8(5) . .
C10 C11 C12 C13 0.1(5) . .
C11 C12 C13 C14 0.1(5) . .
C11 C12 C13 Ag2 84.0(3) . 2_656
C12 C13 C14 C9 0.3(4) . .
Ag2 C13 C14 C9 -105.2(3) 2_656 .
C12 C13 C14 Ag2 105.5(3) . 2_656
C10 C9 C14 C13 -1.0(5) . .
N2 C9 C14 C13 178.3(3) . .
C10 C9 C14 Ag2 -83.2(3) . 2_656
N2 C9 C14 Ag2 96.2(3) . 2_656
